data_2210760
loop_
_publ_author_name
'L\'opez-Rodr\'iguez, Mat\'ias'
'Brito, Iv\'an'
'Vargas, Danitza'
'C\'ardenas, Alejandro'

_publ_section_title
;
 <i>catena</i>-Poly[[nitratosilver(I)]-\m-2,2'-dithiobis(5-nitropyridine)]
;
_journal_coeditor_code OM2053
_journal_issue 10
_journal_name_full 'Acta Crystallographica Section E'
_journal_page_first m2690
_journal_page_last m2692
_journal_paper_doi 10.1107/S1600536806037822
_journal_volume 62
_journal_year 2006
_chemical_formula_iupac '[Ag (N O3) (C10 H6 N4 O4 S2)]'
_chemical_formula_moiety 'C10 H6 Ag N5 O7 S2'
_chemical_formula_sum 'C10 H6 Ag N5 O7 S2'
_chemical_formula_weight 480.21
_chemical_name_systematic
;
catena-Poly[[nitratosilver(I)]-\m-2,2'-dithiobis(5-nitropyridine)]
;
_space_group_IT_number 14
_symmetry_cell_setting monoclinic
_symmetry_space_group_name_Hall '-P 2ybc'
_symmetry_space_group_name_H-M 'P 1 21/c 1'
_atom_sites_solution_hydrogens geom
_atom_sites_solution_primary direct
_atom_sites_solution_secondary difmap
_audit_creation_method 'WinGX routine CIF_UPDATE'
_cell_angle_alpha 90
_cell_angle_beta 92.709(2)
_cell_angle_gamma 90
_cell_formula_units_Z 4
_cell_length_a 5.9734(8)
_cell_length_b 24.911(3)
_cell_length_c 9.8107(13)
_cell_measurement_reflns_used 97
_cell_measurement_temperature 298(2)
_cell_measurement_theta_max 23.12
_cell_measurement_theta_min 2.5
_cell_volume 1458.2(3)
_computing_cell_refinement SMART-NT
_computing_data_collection 'SMART-NT (Bruker, 2001)'
_computing_data_reduction 'SAINT-NT (Bruker, 2000)'
_computing_molecular_graphics 'ORTEP-3 for Windows (Farrugia, 1997) and PLATON (Spek, 2003)'
_computing_publication_material 'WinGX (Farrugia, 1999)'
_computing_structure_refinement 'SHELXL97 (Sheldrick, 1997)'
_computing_structure_solution 'SHELXS97 (Sheldrick, 1997)'
_diffrn_measured_fraction_theta_full 0.989
_diffrn_measured_fraction_theta_max 0.989
_diffrn_measurement_device_type 'Bruker SMART CCD area-detector'
_diffrn_measurement_method '\f and \w'
_diffrn_radiation_monochromator graphite
_diffrn_radiation_source 'fine-focus sealed tube'
_diffrn_radiation_type MoK\a
_diffrn_radiation_wavelength 0.71073
_diffrn_reflns_av_R_equivalents 0.0696
_diffrn_reflns_limit_h_max 7
_diffrn_reflns_limit_h_min -7
_diffrn_reflns_limit_k_max 30
_diffrn_reflns_limit_k_min -31
_diffrn_reflns_limit_l_max 12
_diffrn_reflns_limit_l_min -12
_diffrn_reflns_number 10449
_diffrn_reflns_theta_full 27
_diffrn_reflns_theta_max 27
_diffrn_reflns_theta_min 1.63
_exptl_absorpt_coefficient_mu 1.719
_exptl_absorpt_correction_T_max 0.721
_exptl_absorpt_correction_T_min 0.590
_exptl_absorpt_correction_type multi-scan
_exptl_absorpt_process_details '(SADABS in SAINT-NT; Bruker, 2000)'
_exptl_crystal_colour yellow
_exptl_crystal_density_diffrn 2.187
_exptl_crystal_density_method 'not measured'
_exptl_crystal_description needle
_exptl_crystal_F_000 944
_exptl_crystal_size_max 0.45
_exptl_crystal_size_mid 0.25
_exptl_crystal_size_min 0.19
_refine_diff_density_max 0.657
_refine_diff_density_min -0.616
_refine_ls_extinction_method none
_refine_ls_goodness_of_fit_ref 0.995
_refine_ls_hydrogen_treatment constr
_refine_ls_matrix_type full
_refine_ls_number_parameters 236
_refine_ls_number_reflns 3154
_refine_ls_number_restraints 0
_refine_ls_restrained_S_all 0.995
_refine_ls_R_factor_gt 0.0517
_refine_ls_shift/su_max 0.007
_refine_ls_structure_factor_coef Fsqd
_refine_ls_weighting_details 'calc w=1/[\s^2^(Fo^2^)+(0.0483P)^2^] where P=(Fo^2^+2Fc^2^)/3'
_refine_ls_weighting_scheme calc
_refine_ls_wR_factor_ref 0.1158
_reflns_number_gt 1982
_reflns_number_total 3154
_reflns_threshold_expression I>2sigma(I)
_cod_data_source_file om2053.cif
_cod_data_source_block I
_cod_original_sg_symbol_H-M 'P 21/c'
_cod_database_code 2210760
_cod_database_fobs_code 2210760

loop_
_symmetry_equiv_pos_as_xyz
'x, y, z'
'-x, y+1/2, -z+1/2'
'-x, -y, -z'
'x, -y-1/2, z-1/2'

loop_
_atom_site_type_symbol
_atom_site_label
_atom_site_fract_x
_atom_site_fract_y
_atom_site_fract_z
_atom_site_U_iso_or_equiv
_atom_site_adp_type
_atom_site_calc_flag
_atom_site_refinement_flags
_atom_site_occupancy
_atom_site_disorder_assembly
_atom_site_disorder_group
Ag Ag 0.16593(7) 0.694243(18) 0.04320(5) 0.0545(2) Uani d . 1 . .
S S1 -0.2749(2) 0.69992(5) -0.03542(15) 0.0411(4) Uani d . 1 . .
S S2 -0.3756(2) 0.71740(6) 0.15441(15) 0.0410(4) Uani d . 1 . .
O O1 0.0246(7) 0.54411(16) 0.6121(4) 0.0596(12) Uani d . 1 . .
O O2 0.3048(8) 0.5507(2) 0.4837(5) 0.0751(15) Uani d . 1 . .
O O3 0.1106(8) 0.48336(17) -0.1256(4) 0.0628(12) Uani d . 1 . .
O O4 0.4064(8) 0.45629(16) -0.2213(5) 0.0687(13) Uani d . 1 . .
O O5 0.1564(10) 0.7744(3) 0.2585(6) 0.1009(19) Uani d . 1 A .
O O6A 0.308(11) 0.8525(12) 0.167(4) 0.054(12) Uani d P 0.31(7) A 1
O O6B 0.181(8) 0.8521(6) 0.201(2) 0.080(8) Uani d P 0.69(7) A 2
O O7 0.2144(8) 0.78759(17) 0.0472(5) 0.0637(13) Uani d . 1 A .
N N1 0.1158(9) 0.56257(19) 0.5139(5) 0.0485(12) Uani d . 1 . .
N N2 -0.0280(7) 0.65169(16) 0.2232(4) 0.0350(10) Uani d . 1 . .
N N3 0.4005(7) 0.62519(17) -0.0219(4) 0.0360(10) Uani d . 1 . .
N N4 0.2989(9) 0.48971(18) -0.1635(5) 0.0467(12) Uani d . 1 . .
N N5 0.1946(9) 0.8055(2) 0.1649(7) 0.0579(15) Uani d . 1 . .
C C1 -0.2226(8) 0.6711(2) 0.2615(5) 0.0349(12) Uani d . 1 . .
C C2 0.0773(9) 0.6168(2) 0.3065(5) 0.0382(13) Uani d . 1 . .
H H2 0.213 0.6023 0.2816 0.046 Uiso calc R 1 . .
C C3 -0.0075(9) 0.6014(2) 0.4274(5) 0.0363(12) Uani d . 1 . .
C C4 -0.2116(9) 0.6211(2) 0.4670(6) 0.0413(14) Uani d . 1 . .
H H4 -0.2729 0.61 0.5477 0.05 Uiso calc R 1 . .
C C5 -0.3176(8) 0.6571(2) 0.3836(5) 0.0385(13) Uani d . 1 . .
H H5 -0.4524 0.6724 0.4074 0.046 Uiso calc R 1 . .
C C6 0.5991(8) 0.63601(19) -0.0733(5) 0.0324(12) Uani d . 1 . .
C C7 0.3080(9) 0.5774(2) -0.0526(5) 0.0394(13) Uani d . 1 . .
H H7 0.1723 0.5681 -0.0163 0.047 Uiso calc R 1 . .
C C8 0.4105(9) 0.5420(2) -0.1367(5) 0.0366(12) Uani d . 1 . .
C C9 0.6117(9) 0.5533(2) -0.1914(6) 0.0435(14) Uani d . 1 . .
H H9 0.6799 0.5292 -0.2487 0.052 Uiso calc R 1 . .
C C10 0.7087(9) 0.6020(2) -0.1581(5) 0.0416(14) Uani d . 1 . .
H H10 0.8457 0.6116 -0.1922 0.05 Uiso calc R 1 . .

loop_
_atom_site_aniso_label
_atom_site_aniso_U_11
_atom_site_aniso_U_22
_atom_site_aniso_U_33
_atom_site_aniso_U_12
_atom_site_aniso_U_13
_atom_site_aniso_U_23
Ag 0.0455(3) 0.0409(3) 0.0793(4) -0.0028(2) 0.0254(2) -0.0089(2)
S1 0.0453(8) 0.0362(8) 0.0421(8) -0.0041(6) 0.0043(7) 0.0058(6)
S2 0.0390(8) 0.0356(7) 0.0481(9) 0.0081(6) -0.0011(6) -0.0045(7)
O1 0.071(3) 0.054(3) 0.054(3) -0.001(2) 0.002(2) 0.015(2)
O2 0.053(3) 0.082(4) 0.090(4) 0.024(3) 0.007(3) 0.027(3)
O3 0.078(3) 0.053(3) 0.059(3) -0.021(2) 0.021(3) -0.006(2)
O4 0.081(3) 0.045(3) 0.079(3) 0.010(2) 0.001(3) -0.021(2)
O5 0.112(5) 0.099(4) 0.096(4) -0.030(4) 0.049(4) -0.025(4)
O6A 0.06(2) 0.030(9) 0.072(14) -0.020(10) -0.026(13) -0.016(8)
O6B 0.10(2) 0.044(5) 0.089(8) 0.023(7) -0.034(10) -0.018(5)
O7 0.089(3) 0.044(3) 0.057(3) 0.003(2) -0.011(3) -0.005(2)
N1 0.056(3) 0.041(3) 0.048(3) -0.001(2) -0.002(3) 0.003(2)
N2 0.032(2) 0.033(2) 0.039(3) 0.0014(19) 0.005(2) 0.003(2)
N3 0.038(3) 0.033(2) 0.037(3) -0.0031(19) 0.006(2) -0.002(2)
N4 0.066(4) 0.036(3) 0.038(3) 0.008(3) -0.010(3) -0.001(2)
N5 0.055(3) 0.041(3) 0.075(4) 0.017(3) -0.023(3) -0.006(3)
C1 0.036(3) 0.031(3) 0.038(3) -0.001(2) 0.000(2) -0.006(2)
C2 0.033(3) 0.043(3) 0.039(3) 0.001(2) 0.003(2) -0.007(3)
C3 0.037(3) 0.039(3) 0.032(3) -0.005(2) -0.005(2) -0.001(2)
C4 0.048(3) 0.040(3) 0.036(3) -0.005(3) 0.009(3) 0.003(3)
C5 0.028(3) 0.047(3) 0.042(4) -0.004(2) 0.010(2) -0.010(3)
C6 0.036(3) 0.031(3) 0.030(3) 0.004(2) -0.001(2) 0.003(2)
C7 0.038(3) 0.040(3) 0.041(3) -0.001(2) 0.007(2) 0.002(3)
C8 0.045(3) 0.034(3) 0.030(3) 0.001(2) -0.002(2) 0.003(2)
C9 0.051(4) 0.039(3) 0.041(3) 0.009(3) 0.007(3) -0.006(3)
C10 0.034(3) 0.048(4) 0.043(3) 0.002(3) 0.011(3) 0.001(3)

loop_
_atom_type_symbol
_atom_type_description
_atom_type_scat_dispersion_real
_atom_type_scat_dispersion_imag
_atom_type_scat_source
C C 0.0033 0 'International Tables Vol C Tables 4.2.6.8 and 6.1.1.4'
H H 0 0 'International Tables Vol C Tables 4.2.6.8 and 6.1.1.4'
Ag Ag -0.8971 0 'International Tables Vol C Tables 4.2.6.8 and 6.1.1.4'
N N 0.0061 0 'International Tables Vol C Tables 4.2.6.8 and 6.1.1.4'
O O 0.0106 0 'International Tables Vol C Tables 4.2.6.8 and 6.1.1.4'
S S 0.1246 0 'International Tables Vol C Tables 4.2.6.8 and 6.1.1.4'

loop_
_geom_angle_atom_site_label_1
_geom_angle_atom_site_label_2
_geom_angle_atom_site_label_3
_geom_angle_site_symmetry_1
_geom_angle_site_symmetry_3
_geom_angle
_geom_angle_publ_flag
N3 Ag O7 . . 131.50(15) yes
N3 Ag N2 . . 101.13(14) yes
O7 Ag N2 . . 119.25(15) yes
N3 Ag S1 . . 123.34(11) ?
O7 Ag S1 . . 94.05(12) ?
N2 Ag S1 . . 74.75(10) yes
N3 Ag S2 . 1_655 71.71(11) yes
O7 Ag S2 . 1_655 71.86(11) yes
N2 Ag S2 . 1_655 106.56(11) ?
S1 Ag S2 . 1_655 164.73(4) yes
C6 S1 S2 1_455 . 103.94(18) ?
C6 S1 Ag 1_455 . 113.90(17) ?
S2 S1 Ag . . 94.36(7) ?
C1 S2 S1 . . 103.64(18) ?
C1 S2 Ag . 1_455 122.06(17) ?
S1 S2 Ag . 1_455 85.93(6) ?
N5 O7 Ag . . 110.6(4) ?
O2 N1 O1 . . 123.7(5) ?
O2 N1 C3 . . 117.8(5) ?
O1 N1 C3 . . 118.4(5) ?
C1 N2 C2 . . 117.2(4) ?
C1 N2 Ag . . 120.4(3) ?
C2 N2 Ag . . 120.6(3) ?
C6 N3 C7 . . 117.2(4) ?
C6 N3 Ag . . 120.7(3) ?
C7 N3 Ag . . 118.1(3) ?
O4 N4 O3 . . 125.1(5) ?
O4 N4 C8 . . 116.4(5) ?
O3 N4 C8 . . 118.5(5) ?
O6B N5 O5 . . 111.4(17) ?
O6B N5 O7 . . 128.3(14) ?
O5 N5 O7 . . 119.7(6) ?
O5 N5 O6A . . 130.1(14) ?
O7 N5 O6A . . 105(2) ?
N2 C1 C5 . . 123.3(5) ?
N2 C1 S2 . . 119.9(4) ?
C5 C1 S2 . . 116.7(4) ?
N2 C2 C3 . . 122.2(5) ?
N2 C2 H2 . . 118.9 ?
C3 C2 H2 . . 118.9 ?
C2 C3 C4 . . 120.7(5) ?
C2 C3 N1 . . 119.4(5) ?
C4 C3 N1 . . 119.8(5) ?
C5 C4 C3 . . 117.3(5) ?
C5 C4 H4 . . 121.4 ?
C3 C4 H4 . . 121.4 ?
C4 C5 C1 . . 119.2(5) ?
C4 C5 H5 . . 120.4 ?
C1 C5 H5 . . 120.4 ?
N3 C6 C10 . . 124.0(5) ?
N3 C6 S1 . 1_655 118.2(4) ?
C10 C6 S1 . 1_655 117.8(4) ?
N3 C7 C8 . . 121.0(5) ?
N3 C7 H7 . . 119.5 ?
C8 C7 H7 . . 119.5 ?
C9 C8 C7 . . 121.9(5) ?
C9 C8 N4 . . 120.6(5) ?
C7 C8 N4 . . 117.5(5) ?
C8 C9 C10 . . 117.2(5) ?
C8 C9 H9 . . 121.4 ?
C10 C9 H9 . . 121.4 ?
C9 C10 C6 . . 118.7(5) ?
C9 C10 H10 . . 120.7 ?
C6 C10 H10 . . 120.7 ?

loop_
_geom_bond_atom_site_label_1
_geom_bond_atom_site_label_2
_geom_bond_site_symmetry_2
_geom_bond_distance
_geom_bond_publ_flag
Ag N3 . 2.327(4) y
Ag O7 . 2.344(4) y
Ag N2 . 2.404(4) y
Ag S1 . 2.7123(15) y
Ag S2 1_655 2.9567(15) y
S1 C6 1_455 1.793(5) ?
S1 S2 . 2.031(2) no
S2 C1 . 1.783(5) ?
S2 Ag 1_455 2.9567(15) ?
O1 N1 . 1.219(6) ?
O2 N1 . 1.217(6) ?
O3 N4 . 1.211(6) ?
O4 N4 . 1.209(5) ?
O5 N5 . 1.230(7) ?
O6A N5 . 1.35(2) ?
O6B N5 . 1.220(10) ?
O7 N5 . 1.248(7) ?
N1 C3 . 1.463(7) ?
N2 C1 . 1.329(6) ?
N2 C2 . 1.331(6) ?
N3 C6 . 1.338(6) ?
N3 C7 . 1.341(6) ?
N4 C8 . 1.481(6) ?
C1 C5 . 1.394(7) ?
C2 C3 . 1.366(7) ?
C2 H2 . 0.93 ?
C3 C4 . 1.387(7) ?
C4 C5 . 1.351(7) ?
C4 H4 . 0.93 ?
C5 H5 . 0.93 ?
C6 C10 . 1.376(6) ?
C6 S1 1_655 1.793(5) ?
C7 C8 . 1.371(7) ?
C7 H7 . 0.93 ?
C8 C9 . 1.369(7) ?
C9 C10 . 1.375(7) ?
C9 H9 . 0.93 ?
C10 H10 . 0.93 ?

loop_
_geom_hbond_atom_site_label_D
_geom_hbond_atom_site_label_H
_geom_hbond_atom_site_label_A
_geom_hbond_site_symmetry_A
_geom_hbond_distance_DH
_geom_hbond_distance_HA
_geom_hbond_distance_DA
_geom_hbond_angle_DHA
_geom_hbond_publ_flag
C7 H7 O3 3_565 0.93 2.58 3.466(7) 159 yes
C9 H9 O1 1_654 0.93 2.55 3.210(7) 128 yes
C10 H10 O6B 4_675 0.93 2.48 3.40(4) 172 yes

loop_
_geom_torsion_atom_site_label_1
_geom_torsion_atom_site_label_2
_geom_torsion_atom_site_label_3
_geom_torsion_atom_site_label_4
_geom_torsion_site_symmetry_1
_geom_torsion_site_symmetry_4
_geom_torsion
N3 Ag S1 C6 . 1_455 26.5(2)
O7 Ag S1 C6 . 1_455 173.8(2)
N2 Ag S1 C6 . 1_455 -67.0(2)
S2 Ag S1 C6 1_655 1_455 -164.0(2)
N3 Ag S1 S2 . . 133.81(13)
O7 Ag S1 S2 . . -78.88(13)
N2 Ag S1 S2 . . 40.36(11)
S2 Ag S1 S2 1_655 . -56.70(17)
C6 S1 S2 C1 1_455 . 70.7(2)
Ag S1 S2 C1 . . -45.22(18)
C6 S1 S2 Ag 1_455 1_455 -51.30(17)
Ag S1 S2 Ag . 1_455 -167.25(4)
N3 Ag O7 N5 . . -121.7(4)
N2 Ag O7 N5 . . 20.5(4)
S1 Ag O7 N5 . . 95.3(4)
S2 Ag O7 N5 1_655 . -78.7(4)
N3 Ag N2 C1 . . -159.8(4)
O7 Ag N2 C1 . . 48.1(4)
S1 Ag N2 C1 . . -38.0(4)
S2 Ag N2 C1 1_655 . 126.2(4)
N3 Ag N2 C2 . . 35.7(4)
O7 Ag N2 C2 . . -116.5(4)
S1 Ag N2 C2 . . 157.5(4)
S2 Ag N2 C2 1_655 . -38.4(4)
O7 Ag N3 C6 . . -3.4(5)
N2 Ag N3 C6 . . -150.4(4)
S1 Ag N3 C6 . . 130.6(3)
S2 Ag N3 C6 1_655 . -46.5(3)
O7 Ag N3 C7 . . -160.3(3)
N2 Ag N3 C7 . . 52.6(4)
S1 Ag N3 C7 . . -26.3(4)
S2 Ag N3 C7 1_655 . 156.6(4)
Ag O7 N5 O6B . . -170(3)
Ag O7 N5 O5 . . 0.5(7)
Ag O7 N5 O6A . . 157(3)
C2 N2 C1 C5 . . 0.9(7)
Ag N2 C1 C5 . . -164.2(4)
C2 N2 C1 S2 . . -179.2(4)
Ag N2 C1 S2 . . 15.7(5)
S1 S2 C1 N2 . . 26.3(4)
Ag S2 C1 N2 1_455 . 120.0(4)
S1 S2 C1 C5 . . -153.8(4)
Ag S2 C1 C5 1_455 . -60.0(4)
C1 N2 C2 C3 . . -0.7(7)
Ag N2 C2 C3 . . 164.4(4)
N2 C2 C3 C4 . . 1.3(8)
N2 C2 C3 N1 . . 179.6(5)
O2 N1 C3 C2 . . 9.7(8)
O1 N1 C3 C2 . . -170.6(5)
O2 N1 C3 C4 . . -172.1(5)
O1 N1 C3 C4 . . 7.6(8)
C2 C3 C4 C5 . . -2.1(8)
N1 C3 C4 C5 . . 179.7(5)
C3 C4 C5 C1 . . 2.2(8)
N2 C1 C5 C4 . . -1.7(8)
S2 C1 C5 C4 . . 178.4(4)
C7 N3 C6 C10 . . 2.1(8)
Ag N3 C6 C10 . . -155.1(4)
C7 N3 C6 S1 . 1_655 179.3(4)
Ag N3 C6 S1 . 1_655 22.2(5)
C6 N3 C7 C8 . . -2.0(7)
Ag N3 C7 C8 . . 155.8(4)
N3 C7 C8 C9 . . 0.9(8)
N3 C7 C8 N4 . . 179.0(5)
O4 N4 C8 C9 . . 8.4(7)
O3 N4 C8 C9 . . -172.2(5)
O4 N4 C8 C7 . . -169.7(5)
O3 N4 C8 C7 . . 9.7(7)
C7 C8 C9 C10 . . 0.3(8)
N4 C8 C9 C10 . . -177.8(5)
C8 C9 C10 C6 . . -0.3(8)
N3 C6 C10 C9 . . -1.0(8)
S1 C6 C10 C9 1_655 . -178.2(4)
